data_4072616
loop_
_publ_author_name
'Hahn, F. Ekkehardt'
'Jahnke, Mareike C.'
'Pape, Tania'

_publ_section_title
;
 Synthesis of Pincer-Type Bis(benzimidazolin-2-ylidene) Palladium
 Complexes and Their Application in C&#x2212;C Coupling Reactions
;
_journal_issue 1
_journal_name_full Organometallics
_journal_page_first 150
_journal_paper_doi 10.1021/om060882w
_journal_volume 26
_journal_year 2007
_chemical_formula_sum 'C30 H33 Br N4 Pd'
_chemical_formula_weight 635.91
_chemical_name_systematic
; 
 ? 
;
_space_group_IT_number 2
_symmetry_cell_setting triclinic
_symmetry_space_group_name_Hall '-P 1'
_symmetry_space_group_name_H-M 'P -1'
_atom_sites_solution_hydrogens geom
_atom_sites_solution_primary direct
_atom_sites_solution_secondary difmap
_audit_creation_method SHELXL-97
_cell_angle_alpha 102.4340(10)
_cell_angle_beta 94.2730(10)
_cell_angle_gamma 113.3970(10)
_cell_formula_units_Z 2
_cell_length_a 8.68300(10)
_cell_length_b 10.7218(2)
_cell_length_c 15.8253(3)
_cell_measurement_reflns_used 900
_cell_measurement_temperature 120(2)
_cell_measurement_theta_max 75
_cell_measurement_theta_min 1
_cell_volume 1299.22(4)
_computing_cell_refinement 'SAINT (Bruker AXS, 2000)'
_computing_data_collection 'SMART (Bruker AXS, 2000)'
_computing_data_reduction 'SAINT,SADABS (Bruker AXS, 2000)'
_computing_molecular_graphics
;
ORTEP3,L.J. Farrugia, J. Appl. Cryst. (1997) 30, 565
;
_computing_structure_refinement 'SHELXL-97 (Sheldrick, 1997)'
_computing_structure_solution 'SHELXS-97 (Sheldrick, 1990)'
_diffrn_ambient_temperature 120(2)
_diffrn_detector_area_resol_mean 80
_diffrn_measured_fraction_theta_full 0.856
_diffrn_measured_fraction_theta_max 0.856
_diffrn_measurement_device_type 'CCD area detector'
_diffrn_measurement_method 'Omega and Phi scans'
_diffrn_radiation_monochromator graphite
_diffrn_radiation_source 'rotating anode'
_diffrn_radiation_type CuK\a
_diffrn_radiation_wavelength 1.54178
_diffrn_reflns_av_R_equivalents 0.0384
_diffrn_reflns_av_sigmaI/netI 0.0495
_diffrn_reflns_limit_h_max 10
_diffrn_reflns_limit_h_min -9
_diffrn_reflns_limit_k_max 13
_diffrn_reflns_limit_k_min -12
_diffrn_reflns_limit_l_max 16
_diffrn_reflns_limit_l_min -18
_diffrn_reflns_number 7478
_diffrn_reflns_theta_full 71.04
_diffrn_reflns_theta_max 71.04
_diffrn_reflns_theta_min 5.59
_exptl_absorpt_coefficient_mu 7.760
_exptl_absorpt_correction_T_max 0.8006
_exptl_absorpt_correction_T_min 0.2284
_exptl_absorpt_correction_type multi-scan
_exptl_absorpt_process_details
; 
 Corrections were done with the SADABS program, utilizing the none merged
 raw data obtained from the integration process. Integration and final cell
 refinement were done with SAINT.

 SADABS reports  
 Maximum and minimum effective transmission:  1.000000  0.553044
;
_exptl_crystal_colour colourless
_exptl_crystal_density_diffrn 1.626
_exptl_crystal_density_method 'not measured'
_exptl_crystal_description 'transparent plates'
_exptl_crystal_F_000 644
_exptl_crystal_size_max 0.27
_exptl_crystal_size_mid 0.12
_exptl_crystal_size_min 0.03
_refine_diff_density_max 1.417
_refine_diff_density_min -0.857
_refine_diff_density_rms 0.144
_refine_ls_extinction_method none
_refine_ls_goodness_of_fit_ref 0.999
_refine_ls_hydrogen_treatment noref
_refine_ls_matrix_type full
_refine_ls_number_parameters 327
_refine_ls_number_reflns 4308
_refine_ls_number_restraints 0
_refine_ls_restrained_S_all 0.999
_refine_ls_R_factor_all 0.0512
_refine_ls_R_factor_gt 0.0462
_refine_ls_shift/su_max 0.001
_refine_ls_shift/su_mean 0.000
_refine_ls_structure_factor_coef Fsqd
_refine_ls_weighting_details 'calc w=1/[\s^2^(Fo^2^)+(0.0853P)^2^+0.0000P] where P=(Fo^2^+2Fc^2^)/3'
_refine_ls_weighting_scheme calc
_refine_ls_wR_factor_gt 0.1200
_refine_ls_wR_factor_ref 0.1221
_reflns_number_gt 3672
_reflns_number_total 4308
_reflns_threshold_expression >2sigma(I)
_cod_data_source_file om060882wsi20060926_010501.cif
_cod_data_source_block sad
_cod_original_sg_symbol_H-M P-1
_cod_database_code 4072616

loop_
_symmetry_equiv_pos_as_xyz
'x, y, z'
'-x, -y, -z'

loop_
_atom_site_label
_atom_site_type_symbol
_atom_site_fract_x
_atom_site_fract_y
_atom_site_fract_z
_atom_site_U_iso_or_equiv
_atom_site_adp_type
_atom_site_occupancy
_atom_site_symmetry_multiplicity
_atom_site_calc_flag
_atom_site_refinement_flags
Pd Pd 0.47509(4) 0.65331(4) 0.27582(2) 0.01915(13) Uani 1 1 d .
Br Br 0.37429(6) 0.85001(5) 0.29482(3) 0.02425(16) Uani 1 1 d .
C1 C 0.6456(6) 0.7456(5) 0.3919(3) 0.0181(9) Uani 1 1 d .
C2 C 0.7904(6) 0.8398(5) 0.5307(3) 0.0191(10) Uani 1 1 d .
C3 C 0.9002(6) 0.8145(5) 0.4777(3) 0.0221(10) Uani 1 1 d .
C4 C 1.0692(6) 0.8487(5) 0.5125(3) 0.0253(11) Uani 1 1 d .
H4 H 1.1457 0.8336 0.4761 0.030 Uiso 1 1 calc R
C5 C 1.1193(7) 0.9057(5) 0.6027(4) 0.0291(12) Uani 1 1 d .
H5 H 1.2323 0.9284 0.6291 0.035 Uiso 1 1 calc R
C6 C 1.0069(7) 0.9305(6) 0.6555(3) 0.0286(12) Uani 1 1 d .
H6 H 1.0462 0.9708 0.7170 0.034 Uiso 1 1 calc R
C7 C 0.8395(6) 0.8981(5) 0.6211(3) 0.0240(11) Uani 1 1 d .
H7 H 0.7632 0.9147 0.6571 0.029 Uiso 1 1 calc R
C8 C 0.4819(6) 0.8007(5) 0.5062(3) 0.0207(10) Uani 1 1 d .
H8A H 0.4010 0.7937 0.4560 0.025 Uiso 1 1 calc R
H8B H 0.5135 0.8922 0.5498 0.025 Uiso 1 1 calc R
C9 C 0.3950(7) 0.6822(6) 0.5478(3) 0.0255(11) Uani 1 1 d .
H9A H 0.3078 0.7011 0.5782 0.031 Uiso 1 1 calc R
H9B H 0.4808 0.6829 0.5930 0.031 Uiso 1 1 calc R
C10 C 0.3099(7) 0.5359(6) 0.4842(4) 0.0301(12) Uani 1 1 d .
H10A H 0.2716 0.4654 0.5185 0.036 Uiso 1 1 calc R
H10B H 0.3956 0.5188 0.4515 0.036 Uiso 1 1 calc R
N1 N 0.6351(5) 0.7969(4) 0.4752(2) 0.0181(8) Uani 1 1 d .
N2 N 0.8061(5) 0.7556(4) 0.3924(3) 0.0214(9) Uani 1 1 d .
C11 C 0.1577(7) 0.5129(6) 0.4183(4) 0.0317(12) Uani 1 1 d .
H11A H 0.0804 0.5440 0.4494 0.047 Uiso 1 1 calc R
H11B H 0.0971 0.4125 0.3874 0.047 Uiso 1 1 calc R
H11C H 0.1976 0.5674 0.3757 0.047 Uiso 1 1 calc R
C12 C 0.8586(7) 0.6956(6) 0.3134(3) 0.0256(11) Uani 1 1 d .
H12A H 0.9764 0.7055 0.3285 0.031 Uiso 1 1 calc R
H12B H 0.8573 0.7476 0.2689 0.031 Uiso 1 1 calc R
C13 C 0.7403(7) 0.5433(6) 0.2764(3) 0.0244(11) Uani 1 1 d .
C14 C 0.8017(8) 0.4402(6) 0.2620(3) 0.0331(13) Uani 1 1 d .
H14 H 0.9212 0.4673 0.2720 0.040 Uiso 1 1 calc R
C15 C 0.6919(9) 0.2998(7) 0.2335(4) 0.0385(14) Uani 1 1 d .
H15 H 0.7357 0.2306 0.2243 0.046 Uiso 1 1 calc R
C16 C 0.5165(8) 0.2584(6) 0.2179(3) 0.0339(13) Uani 1 1 d .
H16 H 0.4404 0.1612 0.1988 0.041 Uiso 1 1 calc R
C17 C 0.4532(7) 0.3603(6) 0.2306(3) 0.0264(11) Uani 1 1 d .
C18 C 0.5632(6) 0.5025(5) 0.2598(3) 0.0214(10) Uani 1 1 d .
C19 C 0.2636(7) 0.3172(5) 0.2092(3) 0.0286(12) Uani 1 1 d .
H19A H 0.2034 0.2140 0.1832 0.034 Uiso 1 1 calc R
H19B H 0.2205 0.3416 0.2636 0.034 Uiso 1 1 calc R
C20 C 0.3178(6) 0.5317(5) 0.1592(3) 0.0198(10) Uani 1 1 d .
C21 C 0.1715(6) 0.4349(6) 0.0199(3) 0.0238(11) Uani 1 1 d .
C22 C 0.1367(6) 0.3260(6) 0.0611(3) 0.0239(11) Uani 1 1 d .
C23 C 0.0294(7) 0.1875(6) 0.0161(3) 0.0271(11) Uani 1 1 d .
H23 H 0.0054 0.1133 0.0439 0.033 Uiso 1 1 calc R
C24 C -0.0408(7) 0.1618(6) -0.0697(3) 0.0338(13) Uani 1 1 d .
H24 H -0.1153 0.0680 -0.1018 0.041 Uiso 1 1 calc R
C25 C -0.0051(7) 0.2709(7) -0.1112(3) 0.0326(13) Uani 1 1 d .
H25 H -0.0557 0.2494 -0.1709 0.039 Uiso 1 1 calc R
C26 C 0.1013(7) 0.4082(6) -0.0673(3) 0.0282(12) Uani 1 1 d .
H26 H 0.1259 0.4819 -0.0956 0.034 Uiso 1 1 calc R
C27 C 0.3582(7) 0.6959(6) 0.0641(3) 0.0254(11) Uani 1 1 d .
H27A H 0.3898 0.7710 0.1196 0.030 Uiso 1 1 calc R
H27B H 0.2734 0.7059 0.0239 0.030 Uiso 1 1 calc R
C28 C 0.5154(7) 0.7159(6) 0.0229(3) 0.0258(11) Uani 1 1 d .
H28A H 0.4827 0.6483 -0.0360 0.031 Uiso 1 1 calc R
H28B H 0.5963 0.6968 0.0598 0.031 Uiso 1 1 calc R
C29 C 0.6012(7) 0.8661(6) 0.0145(3) 0.0321(12) Uani 1 1 d .
H29A H 0.6889 0.8722 -0.0230 0.039 Uiso 1 1 calc R
H29B H 0.5150 0.8889 -0.0151 0.039 Uiso 1 1 calc R
C30 C 0.6844(9) 0.9741(7) 0.1026(4) 0.0509(18) Uani 1 1 d .
H30A H 0.5972 0.9723 0.1389 0.076 Uiso 1 1 calc R
H30B H 0.7406 1.0683 0.0935 0.076 Uiso 1 1 calc R
H30C H 0.7691 0.9516 0.1325 0.076 Uiso 1 1 calc R
N3 N 0.2305(5) 0.3910(4) 0.1464(2) 0.0242(9) Uani 1 1 d .
N4 N 0.2806(5) 0.5587(4) 0.0824(2) 0.0212(9) Uani 1 1 d .

loop_
_atom_site_aniso_label
_atom_site_aniso_U_11
_atom_site_aniso_U_22
_atom_site_aniso_U_33
_atom_site_aniso_U_23
_atom_site_aniso_U_13
_atom_site_aniso_U_12
Pd 0.0213(2) 0.0183(2) 0.01418(19) -0.00111(13) -0.00311(13) 0.00853(16)
Br 0.0275(3) 0.0242(3) 0.0190(3) -0.00236(19) -0.0054(2) 0.0147(2)
C1 0.019(2) 0.014(2) 0.017(2) -0.0019(17) -0.0023(17) 0.006(2)
C2 0.019(2) 0.011(2) 0.020(2) 0.0000(17) -0.0029(18) 0.003(2)
C3 0.021(2) 0.015(3) 0.022(2) 0.0013(18) -0.0024(19) 0.003(2)
C4 0.017(2) 0.020(3) 0.036(3) 0.006(2) 0.001(2) 0.007(2)
C5 0.019(2) 0.021(3) 0.039(3) 0.005(2) -0.013(2) 0.006(2)
C6 0.031(3) 0.022(3) 0.023(3) 0.001(2) -0.010(2) 0.007(2)
C7 0.023(3) 0.016(3) 0.026(3) -0.0004(19) -0.003(2) 0.005(2)
C8 0.021(2) 0.021(3) 0.020(2) 0.0023(18) 0.0030(18) 0.010(2)
C9 0.026(3) 0.031(3) 0.024(3) 0.010(2) 0.003(2) 0.016(2)
C10 0.027(3) 0.021(3) 0.041(3) 0.010(2) 0.004(2) 0.009(2)
N1 0.0154(19) 0.013(2) 0.0175(19) -0.0038(14) -0.0075(15) 0.0038(17)
N2 0.024(2) 0.020(2) 0.018(2) -0.0010(15) -0.0034(16) 0.0106(19)
C11 0.023(3) 0.031(3) 0.031(3) 0.005(2) 0.002(2) 0.004(2)
C12 0.025(3) 0.031(3) 0.023(3) 0.005(2) 0.004(2) 0.016(2)
C13 0.031(3) 0.032(3) 0.014(2) 0.0052(19) 0.0026(19) 0.018(3)
C14 0.037(3) 0.047(4) 0.020(3) 0.004(2) 0.002(2) 0.026(3)
C15 0.056(4) 0.035(4) 0.030(3) -0.001(2) -0.003(3) 0.031(3)
C16 0.056(4) 0.027(3) 0.015(2) -0.004(2) -0.008(2) 0.021(3)
C17 0.037(3) 0.030(3) 0.013(2) 0.0032(19) -0.003(2) 0.017(3)
C18 0.028(3) 0.026(3) 0.007(2) -0.0002(17) 0.0017(18) 0.011(2)
C19 0.038(3) 0.018(3) 0.018(2) -0.0017(19) -0.003(2) 0.005(2)
C20 0.025(2) 0.019(3) 0.010(2) -0.0062(17) -0.0047(17) 0.010(2)
C21 0.023(3) 0.027(3) 0.017(2) -0.0009(19) 0.0002(19) 0.011(2)
C22 0.021(2) 0.027(3) 0.021(2) -0.0002(19) -0.0009(19) 0.012(2)
C23 0.024(3) 0.028(3) 0.022(3) -0.001(2) -0.003(2) 0.009(2)
C24 0.027(3) 0.034(3) 0.028(3) -0.006(2) -0.003(2) 0.009(3)
C25 0.024(3) 0.048(4) 0.018(3) -0.008(2) -0.0062(19) 0.017(3)
C26 0.023(3) 0.042(3) 0.021(3) 0.003(2) 0.000(2) 0.019(3)
C27 0.028(3) 0.029(3) 0.021(2) 0.005(2) 0.005(2) 0.014(2)
C28 0.029(3) 0.025(3) 0.025(3) 0.003(2) 0.002(2) 0.016(2)
C29 0.034(3) 0.030(3) 0.032(3) 0.004(2) 0.007(2) 0.015(3)
C30 0.050(4) 0.038(4) 0.044(4) -0.004(3) 0.015(3) 0.005(3)
N3 0.030(2) 0.021(2) 0.015(2) -0.0032(16) -0.0033(16) 0.009(2)
N4 0.023(2) 0.021(2) 0.0129(19) -0.0026(15) -0.0036(15) 0.0078(19)

loop_
_atom_type_symbol
_atom_type_description
_atom_type_scat_dispersion_real
_atom_type_scat_dispersion_imag
_atom_type_scat_source
C C 0.0181 0.0091 'International Tables Vol C Tables 4.2.6.8 and 6.1.1.4'
H H 0.0000 0.0000 'International Tables Vol C Tables 4.2.6.8 and 6.1.1.4'
N N 0.0311 0.0180 'International Tables Vol C Tables 4.2.6.8 and 6.1.1.4'
Br Br -0.6763 1.2805 'International Tables Vol C Tables 4.2.6.8 and 6.1.1.4'
Pd Pd 0.1215 3.9337 'International Tables Vol C Tables 4.2.6.8 and 6.1.1.4'

loop_
_geom_angle_atom_site_label_1
_geom_angle_atom_site_label_2
_geom_angle_atom_site_label_3
_geom_angle
C18 Pd C20 84.23(19)
C18 Pd C1 85.36(18)
C20 Pd C1 169.50(18)
C18 Pd Br 177.85(14)
C20 Pd Br 96.45(14)
C1 Pd Br 94.00(13)
N1 C1 N2 106.8(4)
N1 C1 Pd 134.2(3)
N2 C1 Pd 118.9(3)
C3 C2 C7 122.5(5)
C3 C2 N1 106.6(4)
C7 C2 N1 130.9(5)
C2 C3 N2 105.9(4)
C2 C3 C4 121.4(5)
N2 C3 C4 132.7(5)
C5 C4 C3 116.7(5)
C4 C5 C6 121.3(5)
C7 C6 C5 122.2(5)
C6 C7 C2 115.9(5)
N1 C8 C9 112.2(4)
C8 C9 C10 115.0(4)
C9 C10 C11 114.4(4)
C1 N1 C2 110.2(4)
C1 N1 C8 125.8(4)
C2 N1 C8 123.9(4)
C1 N2 C3 110.5(4)
C1 N2 C12 121.9(4)
C3 N2 C12 127.3(4)
N2 C12 C13 110.0(4)
C14 C13 C18 119.3(5)
C14 C13 C12 121.1(5)
C18 C13 C12 119.6(4)
C15 C14 C13 120.9(5)
C14 C15 C16 120.2(5)
C17 C16 C15 119.6(5)
C18 C17 C16 120.6(5)
C18 C17 C19 119.2(5)
C16 C17 C19 120.1(5)
C17 C18 C13 119.4(5)
C17 C18 Pd 121.4(4)
C13 C18 Pd 119.1(4)
N3 C19 C17 109.4(4)
N3 C20 N4 106.1(4)
N3 C20 Pd 120.2(3)
N4 C20 Pd 133.6(4)
C26 C21 N4 132.3(5)
C26 C21 C22 121.2(5)
N4 C21 C22 106.5(4)
C23 C22 N3 133.8(5)
C23 C22 C21 121.0(5)
N3 C22 C21 105.2(4)
C24 C23 C22 117.6(5)
C23 C24 C25 121.5(5)
C26 C25 C24 121.4(5)
C25 C26 C21 117.4(5)
N4 C27 C28 112.7(4)
C27 C28 C29 110.1(4)
C30 C29 C28 112.7(5)
C20 N3 C22 111.4(4)
C20 N3 C19 122.0(4)
C22 N3 C19 125.3(4)
C20 N4 C21 110.8(4)
C20 N4 C27 124.9(4)
C21 N4 C27 124.0(4)

loop_
_geom_bond_atom_site_label_1
_geom_bond_atom_site_label_2
_geom_bond_distance
Pd C18 2.025(5)
Pd C20 2.036(4)
Pd C1 2.047(4)
Pd Br 2.5567(6)
C1 N1 1.341(6)
C1 N2 1.354(6)
C2 C3 1.383(7)
C2 C7 1.390(7)
C2 N1 1.399(6)
C3 N2 1.395(6)
C3 C4 1.399(7)
C4 C5 1.386(7)
C5 C6 1.398(8)
C6 C7 1.389(7)
C8 N1 1.463(6)
C8 C9 1.513(7)
C9 C10 1.519(7)
C10 C11 1.524(7)
N2 C12 1.469(6)
C12 C13 1.493(7)
C13 C14 1.392(8)
C13 C18 1.407(7)
C14 C15 1.371(9)
C15 C16 1.392(9)
C16 C17 1.391(8)
C17 C18 1.387(7)
C17 C19 1.511(8)
C19 N3 1.475(6)
C20 N3 1.352(6)
C20 N4 1.353(6)
C21 C26 1.386(7)
C21 N4 1.391(6)
C21 C22 1.400(7)
C22 C23 1.388(7)
C22 N3 1.396(6)
C23 C24 1.369(7)
C24 C25 1.404(9)
C25 C26 1.373(8)
C27 N4 1.459(6)
C27 C28 1.515(7)
C28 C29 1.524(8)
C29 C30 1.516(8)
